data_2009754
loop_
_publ_author_name
'Woudenberg, R. H.'
'Koningsveld, H. V.'
'Maat, L.'

_publ_section_title
;
 Structure of a Diels--Alder adduct at a 5,7-disubstituted thebaine
 derivative
;
_journal_issue 6
_journal_name_full 'Acta Crystallographica Section C'
_journal_page_first 913
_journal_page_last 915
_journal_paper_doi 10.1107/S0108270193010777
_journal_volume 50
_journal_year 1994
_chemical_formula_moiety 'C25 H31 N1 O5'
_chemical_formula_sum 'C25 H31 N O5'
_chemical_formula_weight 425.46
_symmetry_cell_setting orthorhombic
_symmetry_space_group_name_Hall 'P 2ac 2ab'
_symmetry_space_group_name_H-M 'P 21 21 21'
_atom_type_scat_source
;Xtal3.2 (Hall, Flack & Stewart, 1992) and International Tables for X-ray
Crystallography (1974, Vol. IV, p. 149)
;
_cell_angle_alpha 90
_cell_angle_beta 90
_cell_angle_gamma 90
_cell_formula_units_Z 4
_cell_length_a 7.220(2)
_cell_length_b 9.528(2)
_cell_length_c 32.344(7)
_cell_measurement_reflns_used 25
_cell_measurement_temperature 293
_cell_measurement_theta_max 13.05
_cell_measurement_theta_min 9.25
_cell_volume 2225.0(9)
_diffrn_measurement_device 'ENRAF-NONIUS CAD-4'
_diffrn_measurement_method '\w/2\q scan mode'
_diffrn_radiation_type MoK\a
_diffrn_radiation_wavelength 0.71073
_diffrn_reflns_limit_h_max 10
_diffrn_reflns_limit_h_min 0
_diffrn_reflns_limit_k_max 13
_diffrn_reflns_limit_k_min 0
_diffrn_reflns_limit_l_max 45
_diffrn_reflns_limit_l_min 0
_diffrn_reflns_number 3698
_diffrn_reflns_theta_max 30
_diffrn_standards_decay_% <2.0
_diffrn_standards_number 3
_exptl_absorpt_coefficient_mu 0.082
_exptl_absorpt_correction_type none
_exptl_crystal_colour 'Transparent, colourless'
_exptl_crystal_density_diffrn 1.27
_exptl_crystal_size_max 0.65
_exptl_crystal_size_mid 0.40
_exptl_crystal_size_min 0.25
_refine_diff_density_max '|\D\s| = 0.40'
_refine_diff_density_min '|\D\s| = 0.40'
_refine_ls_goodness_of_fit_obs 3.6
_refine_ls_hydrogen_treatment noref
_refine_ls_number_parameters 280
_refine_ls_number_reflns 2205
_refine_ls_R_factor_obs 5.6
_refine_ls_shift/esd_max 0.001
_refine_ls_structure_factor_coef F
_refine_ls_weighting_details 'w = 1/\s^2^(F)'
_refine_ls_weighting_scheme calc
_refine_ls_wR_factor_obs 5.3
_reflns_number_observed 2205
_reflns_number_total 3698
_reflns_observed_criterion I>2.0\s(I)
_cod_data_source_file al1065.cif
_cod_data_source_block al1065_structure_1_of_1
_cod_depositor_comments
;
The following automatic conversions were performed:

'_refine_ls_weighting_scheme' value '1/\s^2^(F)' was changed to
'calc'. New tag '_refine_ls_weighting_details' was created. The value
of the new tag was set to 'w = 1/\s^2^(F)'.

Automatic conversion script
Id: cif_fix_values 3143 2015-03-26 13:38:13Z robertas 
;
_cod_original_formula_sum 'C25 H31 N1 O5'
_cod_database_code 2009754

loop_
_atom_site_label
_atom_site_fract_x
_atom_site_fract_y
_atom_site_fract_z
_atom_site_U_iso_or_equiv
C(1) .4996(6) .4825(4) .46770(10) .0600(10)
C(2) .5301(6) .6269(5) .47190(10) .0650(10)
C(3) .4392(6) .7248(4) .44790(10) .0600(10)
C(4) .3065(5) .6732(4) .42070(10) .0490(10)
C(5) .1200(5) .6489(4) .36340(10) .0490(10)
C(6) .2136(5) .6317(3) .32140(10) .0480(10)
C(7) .4187(5) .5860(4) .32690(10) .0510(10)
C(8) .4267(5) .4387(4) .34660(10) .0440(10)
C(9) .2294(5) .2573(4) .38570(10) .0520(10)
C(10) .3445(6) .2829(4) .42610(10) .0570(10)
C(11) .3639(5) .4324(4) .44070(10) .0480(10)
C(12) .2638(5) .5336(4) .42000(10) .0420(10)
C(13) .1311(5) .5059(4) .3861(4) .0430(10)
C(14) .2220(5) .3910(3) .35840(10) .0400(10)
C(15) -.0619(5) .4529(4) .40040(10) .0530(10)
C(16) -.0587(6) .3101(4) .42040(10) .0640(10)
N(17) .0372(5) .2116(3) .39350(10) .0560(10)
C(18) .1147(5) .5113(4) .30020(10) .0480(10)
C(19) .1169(5) .3883(4) .31860(10) .045(10)
C(20) .5960(8) .9241(5) .4747(2) .108(3)
C(21) -.0712(5) .7150(4) .35830(10) .0620(10)
C(22) .0271(7) .0684(4) .40880(10) .078(2)
C(23) -.0486(7) .4409(5) .24080(10) .077(2)
C(24) .5118(6) .3338(4) .31730(10) .0570(10)
C(25) .6627(9) .1129(5) .3142(2) .124(3)
C(26) .5606(8) -.0142(6) .3199(2) .118(3)
O(1) .4682(5) .8669(3) .44720(10) .0810(10)
O(2) .2226(4) .7489(2) .39000(10) .0560(10)
O(3) .0370(4) .5508(3) .26340(10) .0580(10)
O(4) .5210(5) .3438(3) .28070(10) .0900(10)
O(5) .5821(5) .2260(3) .33820(10) .0880(10)
H(1) .572 .418 .483 .066
H(2) .617 .659 .492 .072
H(6) .204 .720 .305 .053
H(71) .484 .655 .345 .056
H(72) .481 .584 .299 .056
H(8) .503 .443 .372 .048
H(9) .293 .182 .370 .057
H(101) .472 .246 .421 .063
H(102) .284 .228 .449 .063
H(151) -.145 .449 .376 .058
H(152) -.113 .522 .421 .058
H(161) -.189 .277 .425 .072
H(162) .007 .316 .448 .072
H(19) .058 .307 .308 .050
H(201) .718 .878 .469 .120
H(202) .554 .899 .503 .120
H(203) .617 1.028 .474 .120
H(211) -.062 .809 .345 .069
H(212) -.134 .725 .386 .069
H(213) -.140 .648 .340 .069
H(221) .098 .062 .435 .087
H(222) .084 .005 .388 .087
H(223) -.103 .038 .414 .087
H(231) -.148 .400 .258 .085
H(232) .047 .368 .235 .085
H(233) -.105 .470 .214 .085
H(251) .794 .098 .323 .136
H(252) .661 .139 .284 .136
H(261) .430 .001 .311 .129
H(262) .562 -.040 .350 .129
H(263) .616 -.092 .303 .129

loop_
_geom_angle_atom_site_label_1
_geom_angle_atom_site_label_2
_geom_angle_atom_site_label_3
_geom_angle
_geom_angle_publ_flag
C(2) C(1) C(11) 120.5(4) yes
C(1) C(2) C(3) 122.4(4) yes
C(2) C(3) C(4) 116.4(4) yes
C(2) C(3) O(1) 127.3(4) yes
C(4) C(3) O(1) 116.3(3) yes
C(3) C(4) C(12) 120.7(3) yes
C(3) C(4) O(2) 125.3(3) yes
C(12) C(4) O(2) 113.7(3) yes
C(6) C(5) C(13) 107.7(3) yes
C(6) C(5) C(21) 110.4(3) yes
C(6) C(5) O(2) 111.5(3) yes
C(13) C(5) C(21) 117.4(3) yes
C(13) C(5) O(2) 105.3(3) yes
C(21) C(5) O(2) 104.4(3) yes
C(5) C(6) C(7) 110.4(3) yes
C(5) C(6) C(18) 105.9(3) yes
C(7) C(6) C(18) 106.8(3) yes
C(6) C(7) C(8) 109.8(3) yes
C(7) C(8) C(14) 108.9(3) yes
C(7) C(8) C(24) 111.0(3) yes
C(10) C(9) C(14) 111.4(3) yes
C(10) C(9) N(17) 113.8(3) yes
C(14) C(9) N(17) 107.9(3) yes
C(9) C(10) C(11) 117.3(3) yes
C(1) C(11) C(10) 125.8(3) yes
C(1) C(11) C(12) 115.6(3) yes
C(10) C(11) C(12) 117.4(3) yes
C(4) C(12) C(11) 123.7(3) yes
C(4) C(12) C(13) 109.4(3) yes
C(11) C(12) C(13) 125.0(3) yes
C(5) C(13) C(12) 103.2(3) yes
C(5) C(13) C(14) 111.6(3) yes
C(5) C(13) C(15) 112.4(3) yes
C(12) C(13) C(14) 106.1(3) yes
C(12) C(13) C(15) 114.7(3) yes
C(14) C(13) C(15) 108.7(3) yes
C(8) C(14) C(9) 109.8(3) yes
C(8) C(14) C(13) 109.2(3) yes
C(8) C(14) C(19) 105.6(3) yes
C(9) C(14) C(13) 105.4(3) yes
C(9) C(14) C(19) 119.6(3) yes
C(13) C(14) C(19) 107.0(3) yes
C(13) C(15) C(16) 114.1(3) yes
C(15) C(16) N(17) 109.5(3) yes
C(9) N(17) C(16) 111.0(3) yes
C(9) N(17) C(22) 112.4(3) yes
C(16) N(17) C(22) 112.3(3) yes
C(6) C(18) C(19) 117.7(3) yes
C(6) C(18) O(3) 112.2(3) yes
C(19) C(18) O(3) 130.1(3) yes
C(14) C(19) C(18) 112.4(3) yes
C(8) C(24) O(4) 126.5(4) yes
C(8) C(24) O(5) 110.3(3) yes
O(4) C(24) O(5) 123.1(5) yes
C(26) C(25) O(5) 110.7(5) yes
C(3) O(1) C(20) 118.5(3) yes
C(4) O(2) C(5) 107.7(3) yes
C(18) O(3) C(23) 115.1(3) yes
C(24) O(5) C(25) 117.1(4) yes

loop_
_geom_bond_atom_site_label_1
_geom_bond_atom_site_label_2
_geom_bond_distance
_geom_bond_publ_flag
C(1) C(2) 1.399(6) yes
C(1) C(11) 1.396(5) yes
C(2) C(3) 1.378(6) yes
C(3) C(4) 1.391(6) yes
C(3) O(1) 1.371(5) yes
C(4) C(12) 1.365(5) yes
C(4) O(2) 1.369(6) yes
C(5) C(6) 1.527(5) yes
C(5) C(13) 1.550(5) yes
C(5) C(21) 1.526(5) yes
C(5) O(2) 1.483(4) yes
C(6) C(7) 1.554(5) yes
C(6) C(18) 1.515(5) yes
C(7) C(8) 1.542(5) yes
C(8) C(14) 1.593(5) yes
C(8) C(24) 1.509(5) yes
C(9) C(10) 1.566(5) yes
C(9) C(14) 1.551(5) yes
C(9) N(17) 1.476(5) yes
C(10) C(11) 1.507(5) yes
C(11) C(12) 1.379(5) yes
C(12) C(13) 1.481(5) yes
C(13) C(14) 1.558(5) yes
C(13) C(15) 1.553(5) yes
C(14) C(19) 1.495(5) yes
C(15) C(16) 1.506(5) yes
C(16) N(17) 1.454(5) yes
N(17) C(22) 1.453(5) yes
C(18) C(19) 1.314(5) yes
C(18) O(3) 1.369(4) yes
C(20) O(1) 1.392(6) yes
C(23) O(3) 1.419(5) yes
C(24) O(4) 1.188(5) yes
C(24) O(5) 1.330(5) yes
C(25) C(26) 1.429(8) yes
C(25) O(5) 1.450(6) yes
